data_7002971
loop_
_publ_author_name
'Bowen, Richard J.'
'Navarro, Maribel'
'Shearwood, Anne-Marie J.'
'Healy, Peter C.'
'Skelton, Brian W.'
'Filipovska, Aleksandra'
'Berners-Price, Susan J.'

_publ_section_title
;
 1 : 2 Adducts of copper(i) halides with
 1,2-bis(di-2-pyridylphosphino)ethane: solid state and solution
 structural studies and antitumour activity
;
_journal_issue 48
_journal_name_full 'Dalton Transactions'
_journal_page_first 10861
_journal_page_last 10870
_journal_paper_doi 10.1039/b912281h
_journal_year 2009
_chemical_formula_moiety 'C88 H80 Cu2 N16 P8, 3(C2 H3 N), 2(Cl)'
_chemical_formula_sum 'C94 H89 Cl2 Cu2 N19 P8'
_chemical_formula_weight 1930.58
_chemical_name_systematic
;
?
;
_space_group_IT_number 2
_symmetry_cell_setting triclinic
_symmetry_space_group_name_Hall '-P 1'
_symmetry_space_group_name_H-M 'P -1'
_atom_sites_solution_hydrogens geom
_atom_sites_solution_primary direct
_atom_sites_solution_secondary difmap
_audit_creation_date 2008-12-05T11:45:52-00:00
_audit_creation_method 'WinGX routine CIF_UPDATE'
_cell_angle_alpha 83.820(2)
_cell_angle_beta 66.951(4)
_cell_angle_gamma 81.930(2)
_cell_formula_units_Z 1
_cell_length_a 12.6804(6)
_cell_length_b 12.8005(2)
_cell_length_c 15.5405(6)
_cell_measurement_reflns_used 7291
_cell_measurement_temperature 150(2)
_cell_measurement_theta_max 37.3721
_cell_measurement_theta_min 3.5938
_cell_volume 2294.26(16)
_computing_cell_refinement
;
CrysAlis RED, Oxford Diffraction Ltd.,
Version 1.171.32.15 (release 10-01-2008 CrysAlis171 .NET)
(compiled Jan 10 2008,16:37:18)
;
_computing_data_collection
;
CrysAlis CCD, Oxford Diffraction Ltd.,
Version 1.171.32.15 (release 10-01-2008 CrysAlis171 .NET)
(compiled Jan 10 2008,16:37:18)
;
_computing_data_reduction
;
CrysAlis RED, Oxford Diffraction Ltd.,
Version 1.171.32.15 (release 10-01-2008 CrysAlis171 .NET)
(compiled Jan 10 2008,16:37:18)
;
_computing_structure_refinement 'SHELXL-97 (Sheldrick, 1997)'
_diffrn_ambient_temperature 150(2)
_diffrn_detector_area_resol_mean 10.4738
_diffrn_measured_fraction_theta_full 0.984
_diffrn_measured_fraction_theta_max 0.938
_diffrn_measurement_device_type
;
Oxford Diffraction Gemini diffractometer
;
_diffrn_measurement_method '\w scans'
_diffrn_orient_matrix_UB_11 -0.0402886949
_diffrn_orient_matrix_UB_12 -0.0054584117
_diffrn_orient_matrix_UB_13 0.0467569394
_diffrn_orient_matrix_UB_21 0.045279337
_diffrn_orient_matrix_UB_22 -0.0028335872
_diffrn_orient_matrix_UB_23 0.0165097302
_diffrn_orient_matrix_UB_31 -0.0082664506
_diffrn_orient_matrix_UB_32 0.0557264658
_diffrn_orient_matrix_UB_33 0.0024836377
_diffrn_radiation_monochromator graphite
_diffrn_radiation_type MoK\a
_diffrn_radiation_wavelength 0.71073
_diffrn_reflns_av_R_equivalents 0.0216
_diffrn_reflns_av_unetI/netI 0.0367
_diffrn_reflns_limit_h_max 21
_diffrn_reflns_limit_h_min -21
_diffrn_reflns_limit_k_max 21
_diffrn_reflns_limit_k_min -21
_diffrn_reflns_limit_l_max 26
_diffrn_reflns_limit_l_min -25
_diffrn_reflns_number 50222
_diffrn_reflns_theta_full 35.75
_diffrn_reflns_theta_max 37.47
_diffrn_reflns_theta_min 3.44
_exptl_absorpt_coefficient_mu 0.719
_exptl_absorpt_correction_T_max 0.77
_exptl_absorpt_correction_T_min 0.646
_exptl_absorpt_correction_type multi-scan
_exptl_absorpt_process_details
;
CrysAlis RED, Oxford Diffraction Ltd.,
Version 1.171.32.15 (release 10-01-2008 CrysAlis171 .NET)
(compiled Jan 10 2008,16:37:18)
Empirical absorption correction using spherical harmonics,
implemented in SCALE3 ABSPACK scaling algorithm.
;
_exptl_crystal_colour colourless
_exptl_crystal_density_diffrn 1.397
_exptl_crystal_density_method 'not measured'
_exptl_crystal_description block
_exptl_crystal_F_000 998
_exptl_crystal_size_max 0.46
_exptl_crystal_size_mid 0.39
_exptl_crystal_size_min 0.36
_refine_diff_density_max 2.142
_refine_diff_density_min -2.128
_refine_diff_density_rms 0.184
_refine_ls_extinction_method none
_refine_ls_goodness_of_fit_ref 1.069
_refine_ls_hydrogen_treatment constr
_refine_ls_matrix_type full
_refine_ls_number_parameters 573
_refine_ls_number_reflns 22591
_refine_ls_number_restraints 4
_refine_ls_restrained_S_all 1.086
_refine_ls_R_factor_all 0.082
_refine_ls_R_factor_gt 0.0639
_refine_ls_shift/su_max 0.035
_refine_ls_shift/su_mean 0
_refine_ls_structure_factor_coef Fsqd
_refine_ls_weighting_details 'calc w=1/[\s^2^(Fo^2^)+(0.1677P)^2^+0.0000P] where P=(Fo^2^+2Fc^2^)/3'
_refine_ls_weighting_scheme calc
_refine_ls_wR_factor_gt 0.2176
_refine_ls_wR_factor_ref 0.2325
_reflns_number_gt 16620
_reflns_number_total 22591
_reflns_threshold_expression I>2sigma(I)
_cod_data_source_file b912281h.txt
_cod_data_source_block mn2
_cod_original_sg_symbol_Hall -p_1
_cod_database_code 7002971

loop_
_symmetry_equiv_pos_as_xyz
'x, y, z'
'-x, -y, -z'

loop_
_atom_site_label
_atom_site_type_symbol
_atom_site_fract_x
_atom_site_fract_y
_atom_site_fract_z
_atom_site_U_iso_or_equiv
_atom_site_adp_type
_atom_site_occupancy
_atom_site_symmetry_multiplicity
_atom_site_calc_flag
_atom_site_refinement_flags
_atom_site_disorder_assembly
_atom_site_disorder_group
Cu1 Cu 0.572802(12) 0.459114(11) 0.285053(10) 0.01435(3) Uani 1 1 d . . .
P1 P 0.39979(3) 0.41837(3) 0.28617(2) 0.01764(6) Uani 1 1 d . . .
C111 C 0.31339(11) 0.32073(11) 0.36911(11) 0.0235(3) Uani 1 1 d . . .
N112 N 0.28355(12) 0.34321(12) 0.45831(10) 0.0298(3) Uani 1 1 d . . .
C113 C 0.21354(17) 0.28038(16) 0.52542(14) 0.0390(4) Uani 1 1 d . . .
H113 H 0.1904 0.2954 0.5892 0.047 Uiso 1 1 calc R . .
C114 C 0.17441(16) 0.19505(14) 0.50448(16) 0.0429(5) Uani 1 1 d . . .
H114 H 0.1257 0.1523 0.5537 0.052 Uiso 1 1 calc R . .
C115 C 0.20482(16) 0.17159(14) 0.41428(17) 0.0423(5) Uani 1 1 d . . .
H115 H 0.1773 0.1133 0.3997 0.051 Uiso 1 1 calc R . .
C116 C 0.27752(14) 0.23508(13) 0.34354(14) 0.0319(3) Uani 1 1 d . . .
H116 H 0.302 0.2203 0.2796 0.038 Uiso 1 1 calc R . .
C121 C 0.28342(11) 0.52467(10) 0.29068(10) 0.0199(2) Uani 1 1 d . . .
N122 N 0.25973(10) 0.54484(11) 0.21327(9) 0.0255(3) Uani 1 1 d . . .
C123 C 0.17754(14) 0.62473(14) 0.21522(13) 0.0326(4) Uani 1 1 d . . .
H123 H 0.1601 0.641 0.1608 0.039 Uiso 1 1 calc R . .
C124 C 0.11735(15) 0.68426(14) 0.29196(14) 0.0347(4) Uani 1 1 d . . .
H124 H 0.0608 0.7405 0.2898 0.042 Uiso 1 1 calc R . .
C125 C 0.14074(15) 0.66076(14) 0.37222(14) 0.0341(4) Uani 1 1 d . . .
H125 H 0.0993 0.6996 0.4264 0.041 Uiso 1 1 calc R . .
C126 C 0.22586(13) 0.57933(12) 0.37222(11) 0.0265(3) Uani 1 1 d . . .
H126 H 0.2443 0.5615 0.426 0.032 Uiso 1 1 calc R . .
C10 C 0.43804(12) 0.36671(12) 0.17095(10) 0.0239(3) Uani 1 1 d . . .
H10A H 0.4713 0.292 0.1712 0.029 Uiso 1 1 calc R . .
H10B H 0.3681 0.3699 0.1566 0.029 Uiso 1 1 calc R . .
C20 C 0.52592(12) 0.43273(12) 0.09627(9) 0.0239(3) Uani 1 1 d . . .
H20A H 0.4896 0.5057 0.0917 0.029 Uiso 1 1 calc R . .
H20B H 0.5504 0.4022 0.0347 0.029 Uiso 1 1 calc R . .
P2 P 0.65232(3) 0.43593(3) 0.12522(2) 0.01839(6) Uani 1 1 d . . .
C211 C 0.73769(12) 0.30945(11) 0.08516(9) 0.0205(2) Uani 1 1 d . . .
N212 N 0.72211(12) 0.26525(11) 0.01725(9) 0.0268(3) Uani 1 1 d . . .
C213 C 0.78205(15) 0.17139(13) -0.00905(12) 0.0316(3) Uani 1 1 d . . .
H213 H 0.7708 0.1384 -0.0563 0.038 Uiso 1 1 calc R . .
C214 C 0.85897(16) 0.11964(13) 0.02802(13) 0.0324(4) Uani 1 1 d . . .
H214 H 0.8993 0.0531 0.0067 0.039 Uiso 1 1 calc R . .
C215 C 0.87645(15) 0.16651(15) 0.09715(13) 0.0340(4) Uani 1 1 d . . .
H215 H 0.9292 0.1334 0.124 0.041 Uiso 1 1 calc R . .
C216 C 0.81401(14) 0.26371(14) 0.12585(11) 0.0305(3) Uani 1 1 d . . .
H216 H 0.8237 0.2984 0.1729 0.037 Uiso 1 1 calc R . .
C221 C 0.73608(12) 0.53171(11) 0.03682(9) 0.0217(3) Uani 1 1 d . . .
N222 N 0.84972(13) 0.50989(13) 0.00780(12) 0.0353(4) Uani 1 1 d . . .
C223 C 0.91487(18) 0.58309(17) -0.05010(15) 0.0433(5) Uani 1 1 d . . .
H223 H 0.9963 0.5686 -0.0713 0.052 Uiso 1 1 calc R . .
C224 C 0.86972(17) 0.67826(15) -0.08036(12) 0.0335(4) Uani 1 1 d . . .
H224 H 0.9187 0.7281 -0.1202 0.04 Uiso 1 1 calc R . .
C225 C 0.75149(16) 0.69825(12) -0.05078(11) 0.0299(3) Uani 1 1 d . . .
H225 H 0.7177 0.7616 -0.0717 0.036 Uiso 1 1 calc R . .
C226 C 0.68200(15) 0.62473(12) 0.01000(11) 0.0269(3) Uani 1 1 d . . .
H226 H 0.6003 0.6375 0.0325 0.032 Uiso 1 1 calc R . .
P3 P 0.64157(3) 0.34849(2) 0.38102(2) 0.01379(5) Uani 1 1 d . . .
C311 C 0.79456(10) 0.35417(10) 0.35699(8) 0.0171(2) Uani 1 1 d . . .
N312 N 0.81273(10) 0.44942(10) 0.37427(10) 0.0251(3) Uani 1 1 d . . .
C313 C 0.92021(14) 0.46230(14) 0.36389(14) 0.0345(4) Uani 1 1 d . . .
H313 H 0.934 0.5287 0.3771 0.041 Uiso 1 1 calc R . .
C314 C 1.01279(14) 0.38398(16) 0.33484(14) 0.0363(4) Uani 1 1 d . . .
H314 H 1.0877 0.3967 0.3282 0.044 Uiso 1 1 calc R . .
C315 C 0.99293(13) 0.28750(14) 0.31595(12) 0.0296(3) Uani 1 1 d . . .
H315 H 1.0543 0.2326 0.2955 0.035 Uiso 1 1 calc R . .
C316 C 0.88130(11) 0.27138(12) 0.32722(9) 0.0215(3) Uani 1 1 d . . .
H316 H 0.8653 0.2055 0.3148 0.026 Uiso 1 1 calc R . .
C321 C 0.63159(11) 0.20645(10) 0.38366(9) 0.0176(2) Uani 1 1 d . . .
N322 N 0.66513(11) 0.14459(9) 0.44683(9) 0.0236(2) Uani 1 1 d . . .
C323 C 0.65791(16) 0.04079(11) 0.45058(13) 0.0313(4) Uani 1 1 d . . .
H323 H 0.6818 -0.0039 0.494 0.038 Uiso 1 1 calc R . .
C324 C 0.61688(18) -0.00516(12) 0.39354(14) 0.0362(4) Uani 1 1 d . . .
H324 H 0.6122 -0.0792 0.3989 0.043 Uiso 1 1 calc R . .
C325 C 0.58385(17) 0.05797(13) 0.33036(14) 0.0367(4) Uani 1 1 d . . .
H325 H 0.5564 0.0286 0.2905 0.044 Uiso 1 1 calc R . .
C326 C 0.59089(13) 0.16674(12) 0.32494(11) 0.0257(3) Uani 1 1 d . . .
H326 H 0.568 0.2125 0.2815 0.031 Uiso 1 1 calc R . .
C30 C 0.58663(10) 0.36902(9) 0.50791(8) 0.0156(2) Uani 1 1 d . . .
H30A H 0.639 0.3257 0.5344 0.019 Uiso 1 1 calc R . .
H30B H 0.5902 0.444 0.5157 0.019 Uiso 1 1 calc R . .
C40 C 0.46427(10) 0.34221(9) 0.56497(8) 0.0162(2) Uani 1 1 d . . .
H40A H 0.4596 0.2665 0.5607 0.019 Uiso 1 1 calc R . .
H40B H 0.4103 0.3846 0.5395 0.019 Uiso 1 1 calc R . .
P4 P 0.42335(3) 0.37057(2) 0.68811(2) 0.01529(6) Uani 1 1 d . . .
C411 C 0.28627(11) 0.31202(10) 0.74448(9) 0.0193(2) Uani 1 1 d . . .
N412 N 0.28808(12) 0.21101(11) 0.72865(11) 0.0309(3) Uani 1 1 d . . .
C413 C 0.18947(15) 0.16640(14) 0.76844(15) 0.0365(4) Uani 1 1 d . . .
H413 H 0.1897 0.0955 0.7554 0.044 Uiso 1 1 calc R . .
C414 C 0.08745(15) 0.21767(17) 0.82738(14) 0.0369(4) Uani 1 1 d . . .
H414 H 0.0199 0.1823 0.8554 0.044 Uiso 1 1 calc R . .
C415 C 0.08590(14) 0.32127(16) 0.84459(14) 0.0355(4) Uani 1 1 d . . .
H415 H 0.0171 0.3586 0.8851 0.043 Uiso 1 1 calc R . .
C416 C 0.18729(13) 0.37098(13) 0.80156(11) 0.0267(3) Uani 1 1 d . . .
H416 H 0.1884 0.4428 0.8111 0.032 Uiso 1 1 calc R . .
C421 C 0.51827(11) 0.27410(10) 0.72825(8) 0.0169(2) Uani 1 1 d . . .
N422 N 0.53466(11) 0.30336(10) 0.80245(8) 0.0219(2) Uani 1 1 d . . .
C423 C 0.60221(13) 0.23634(12) 0.83683(10) 0.0263(3) Uani 1 1 d . . .
H423 H 0.6142 0.2562 0.8892 0.032 Uiso 1 1 calc R . .
C424 C 0.65544(14) 0.13960(12) 0.79992(11) 0.0275(3) Uani 1 1 d . . .
H424 H 0.7021 0.0944 0.8267 0.033 Uiso 1 1 calc R . .
C425 C 0.63889(14) 0.11100(12) 0.72361(11) 0.0273(3) Uani 1 1 d . . .
H425 H 0.6752 0.0459 0.6962 0.033 Uiso 1 1 calc R . .
C426 C 0.56860(13) 0.17820(10) 0.68707(9) 0.0221(3) Uani 1 1 d . . .
H426 H 0.555 0.1593 0.6351 0.026 Uiso 1 1 calc R . .
Cl1 Cl 1.11300(5) 0.04571(4) 0.16417(3) 0.04183(14) Uani 0.8878(14) 1 d P . .
Cl1' Cl 1.0792(4) 0.0064(4) 0.1704(3) 0.0374(9) Uiso 0.1122(14) 1 d P . .
N101 N 0.5090(3) -0.1044(2) 0.8868(3) 0.1041(14) Uani 1 1 d . . .
C101 C 0.4460(3) -0.0316(2) 0.9078(2) 0.0658(8) Uani 1 1 d . . .
C102 C 0.3662(3) 0.0621(2) 0.9352(2) 0.0620(8) Uani 1 1 d . . .
H10C H 0.4086 0.1218 0.9316 0.093 Uiso 1 1 calc R . .
H10D H 0.311 0.0507 0.9995 0.093 Uiso 1 1 calc R . .
H10E H 0.3246 0.0775 0.893 0.093 Uiso 1 1 calc R . .
N201 N 1.1367(2) -0.1003(2) 0.48290(15) 0.0257(3) Uani 0.5 1 d PD A -3
C201 C 1.0680(2) -0.0509(3) 0.54777(17) 0.0257(3) Uani 0.5 1 d PD A -3
C202 C 0.9888(2) 0.0174(2) 0.62548(17) 0.0257(3) Uani 0.5 1 d PD A -3
H20C H 0.9236 -0.0209 0.6662 0.039 Uiso 0.5 1 calc PR A -3
H20D H 0.9601 0.0826 0.5987 0.039 Uiso 0.5 1 calc PRD A -3
H20E H 1.0309 0.0348 0.6622 0.039 Uiso 0.5 1 calc PRD A -3

loop_
_atom_site_aniso_label
_atom_site_aniso_U_11
_atom_site_aniso_U_22
_atom_site_aniso_U_33
_atom_site_aniso_U_23
_atom_site_aniso_U_13
_atom_site_aniso_U_12
Cu1 0.01405(5) 0.01384(6) 0.01563(5) -0.00031(4) -0.00669(4) -0.00036(4)
P1 0.01574(11) 0.01715(12) 0.02243(12) 0.00089(10) -0.01016(9) -0.00253(10)
C111 0.0174(4) 0.0202(5) 0.0350(6) 0.0069(4) -0.0139(4) -0.0040(4)
N112 0.0272(5) 0.0322(6) 0.0295(5) 0.0089(5) -0.0110(4) -0.0096(5)
C113 0.0324(7) 0.0390(8) 0.0403(8) 0.0192(7) -0.0122(6) -0.0086(7)
C114 0.0259(7) 0.0288(7) 0.0650(11) 0.0211(7) -0.0125(7) -0.0062(6)
C115 0.0297(6) 0.0219(6) 0.0770(12) 0.0132(7) -0.0239(7) -0.0103(5)
C116 0.0277(6) 0.0228(6) 0.0483(8) 0.0040(6) -0.0180(6) -0.0073(5)
C121 0.0152(4) 0.0187(5) 0.0276(5) 0.0020(4) -0.0103(4) -0.0031(4)
N122 0.0196(4) 0.0289(5) 0.0285(5) 0.0057(4) -0.0122(4) -0.0010(4)
C123 0.0248(6) 0.0327(7) 0.0399(7) 0.0095(6) -0.0164(5) 0.0013(5)
C124 0.0242(6) 0.0297(7) 0.0472(8) 0.0063(6) -0.0143(6) 0.0026(6)
C125 0.0252(6) 0.0301(7) 0.0448(8) -0.0073(6) -0.0123(6) 0.0053(6)
C126 0.0224(5) 0.0262(6) 0.0326(6) -0.0060(5) -0.0125(4) 0.0009(5)
C10 0.0238(5) 0.0243(5) 0.0289(5) -0.0046(4) -0.0156(4) -0.0009(4)
C20 0.0261(5) 0.0272(6) 0.0216(5) -0.0012(4) -0.0141(4) 0.0015(5)
P2 0.01870(12) 0.02142(13) 0.01529(11) -0.00037(10) -0.00763(9) 0.00000(11)
C211 0.0211(5) 0.0224(5) 0.0168(4) -0.0001(4) -0.0066(4) -0.0009(4)
N212 0.0289(5) 0.0252(5) 0.0287(5) -0.0049(4) -0.0139(4) 0.0009(4)
C213 0.0325(7) 0.0278(6) 0.0351(7) -0.0089(5) -0.0131(5) 0.0009(6)
C214 0.0275(7) 0.0254(6) 0.0356(7) -0.0012(6) -0.0050(6) 0.0034(6)
C215 0.0293(7) 0.0356(8) 0.0335(7) -0.0020(6) -0.0124(5) 0.0090(6)
C216 0.0328(6) 0.0335(7) 0.0260(5) -0.0037(5) -0.0156(5) 0.0083(6)
C221 0.0242(5) 0.0234(5) 0.0157(4) -0.0003(4) -0.0066(4) -0.0002(4)
N222 0.0232(6) 0.0348(7) 0.0390(7) 0.0124(6) -0.0068(5) -0.0010(5)
C223 0.0271(7) 0.0446(9) 0.0452(9) 0.0179(8) -0.0049(7) -0.0044(7)
C224 0.0366(8) 0.0335(7) 0.0250(6) 0.0080(5) -0.0074(6) -0.0073(6)
C225 0.0372(7) 0.0216(6) 0.0271(6) 0.0012(5) -0.0096(5) -0.0006(6)
C226 0.0313(6) 0.0220(6) 0.0247(5) -0.0009(4) -0.0096(5) 0.0020(5)
P3 0.01347(10) 0.01252(11) 0.01537(10) 0.00008(8) -0.00597(8) -0.00064(9)
C311 0.0143(4) 0.0198(5) 0.0162(4) 0.0008(4) -0.0055(3) -0.0014(4)
N312 0.0184(4) 0.0216(5) 0.0357(6) -0.0012(4) -0.0096(4) -0.0060(4)
C313 0.0211(5) 0.0309(7) 0.0522(9) -0.0030(6) -0.0120(6) -0.0100(5)
C314 0.0170(5) 0.0452(9) 0.0473(9) 0.0010(7) -0.0125(5) -0.0069(6)
C315 0.0163(5) 0.0360(7) 0.0343(7) -0.0007(6) -0.0096(5) 0.0025(5)
C316 0.0169(4) 0.0245(5) 0.0219(5) -0.0001(4) -0.0076(4) 0.0014(4)
C321 0.0164(4) 0.0144(4) 0.0207(4) -0.0020(4) -0.0060(4) -0.0003(4)
N322 0.0288(5) 0.0148(4) 0.0271(5) 0.0019(4) -0.0121(4) -0.0002(4)
C323 0.0368(7) 0.0138(5) 0.0384(7) 0.0008(5) -0.0107(6) 0.0002(5)
C324 0.0408(8) 0.0175(5) 0.0444(9) -0.0059(6) -0.0076(7) -0.0071(6)
C325 0.0402(7) 0.0271(6) 0.0463(8) -0.0131(6) -0.0160(6) -0.0087(6)
C326 0.0262(5) 0.0250(6) 0.0293(6) -0.0054(5) -0.0127(4) -0.0046(5)
C30 0.0155(4) 0.0153(4) 0.0163(4) 0.0005(3) -0.0066(3) -0.0024(3)
C40 0.0152(4) 0.0153(4) 0.0182(4) -0.0005(3) -0.0062(3) -0.0026(3)
P4 0.01419(11) 0.01326(11) 0.01641(11) -0.00044(9) -0.00388(9) -0.00123(9)
C411 0.0158(4) 0.0195(5) 0.0192(5) 0.0003(4) -0.0032(4) -0.0026(4)
N412 0.0224(5) 0.0236(5) 0.0392(7) -0.0028(5) -0.0012(5) -0.0091(4)
C413 0.0273(6) 0.0292(7) 0.0468(9) 0.0020(6) -0.0051(6) -0.0138(6)
C414 0.0218(6) 0.0466(9) 0.0375(8) 0.0052(7) -0.0041(6) -0.0162(6)
C415 0.0164(6) 0.0460(9) 0.0359(8) -0.0046(7) -0.0005(5) -0.0033(6)
C416 0.0181(5) 0.0307(6) 0.0275(6) -0.0053(5) -0.0040(4) -0.0013(5)
C421 0.0159(4) 0.0156(4) 0.0170(4) 0.0009(3) -0.0043(3) -0.0016(4)
N422 0.0248(4) 0.0200(4) 0.0220(4) -0.0017(4) -0.0105(4) -0.0007(4)
C423 0.0291(5) 0.0264(6) 0.0267(5) -0.0005(5) -0.0156(4) 0.0004(5)
C424 0.0274(6) 0.0245(6) 0.0306(6) 0.0024(5) -0.0140(5) 0.0024(5)
C425 0.0280(6) 0.0206(5) 0.0295(6) -0.0005(5) -0.0095(5) 0.0053(5)
C426 0.0272(5) 0.0167(5) 0.0213(5) -0.0023(4) -0.0093(4) 0.0018(4)
Cl1 0.0460(3) 0.0394(2) 0.02736(18) 0.00145(16) -0.00904(17) 0.0190(2)
N101 0.083(2) 0.0444(11) 0.139(3) -0.0167(15) 0.015(2) -0.0223(13)
C101 0.0661(15) 0.0478(11) 0.0631(15) -0.0166(10) 0.0074(12) -0.0268(11)
C102 0.0677(16) 0.0399(10) 0.0552(14) -0.0049(10) 0.0050(12) -0.0152(11)
N201 0.0205(5) 0.0381(8) 0.0153(5) 0.0040(5) -0.0069(4) 0.0026(6)
C201 0.0205(5) 0.0381(8) 0.0153(5) 0.0040(5) -0.0069(4) 0.0026(6)
C202 0.0205(5) 0.0381(8) 0.0153(5) 0.0040(5) -0.0069(4) 0.0026(6)

loop_
_atom_type_symbol
_atom_type_description
_atom_type_scat_dispersion_real
_atom_type_scat_dispersion_imag
_atom_type_scat_source
C C 0.0033 0.0016 'International Tables Vol C Tables 4.2.6.8 and 6.1.1.4'
H H 0 0 'International Tables Vol C Tables 4.2.6.8 and 6.1.1.4'
N N 0.0061 0.0033 'International Tables Vol C Tables 4.2.6.8 and 6.1.1.4'
P P 0.1023 0.0942 'International Tables Vol C Tables 4.2.6.8 and 6.1.1.4'
Cu Cu 0.3201 1.2651 'International Tables Vol C Tables 4.2.6.8 and 6.1.1.4'
Cl Cl 0.1484 0.1585 'International Tables Vol C Tables 4.2.6.8 and 6.1.1.4'
O O 0.0106 0.006 'International Tables Vol C Tables 4.2.6.8 and 6.1.1.4'

loop_
_geom_angle_atom_site_label_1
_geom_angle_atom_site_label_2
_geom_angle_atom_site_label_3
_geom_angle
_geom_angle_site_symmetry_1
_geom_angle_site_symmetry_3
_geom_angle_publ_flag
P4 Cu1 P3 109.222(14) 2_666 . ?
P4 Cu1 P1 115.734(13) 2_666 . ?
P3 Cu1 P1 113.835(13) . . ?
P4 Cu1 P2 110.009(13) 2_666 . ?
P3 Cu1 P2 119.026(13) . . ?
P1 Cu1 P2 87.911(14) . . ?
C111 P1 C10 104.38(7) . . ?
C111 P1 C121 99.17(6) . . ?
C10 P1 C121 102.46(7) . . ?
C111 P1 Cu1 123.66(5) . . ?
C10 P1 Cu1 104.41(5) . . ?
C121 P1 Cu1 120.09(5) . . ?
N112 C111 C116 123.08(14) . . ?
N112 C111 P1 112.32(11) . . ?
C116 C111 P1 124.53(13) . . ?
C111 N112 C113 117.49(17) . . ?
N112 C113 C114 122.1(2) . . ?
N112 C113 H113 118.9 . . ?
C114 C113 H113 118.9 . . ?
C115 C114 C113 120.66(17) . . ?
C115 C114 H114 119.7 . . ?
C113 C114 H114 119.7 . . ?
C114 C115 C116 118.39(19) . . ?
C114 C115 H115 120.8 . . ?
C116 C115 H115 120.8 . . ?
C111 C116 C115 118.26(19) . . ?
C111 C116 H116 120.9 . . ?
C115 C116 H116 120.9 . . ?
N122 C121 C126 123.76(13) . . ?
N122 C121 P1 116.68(10) . . ?
C126 C121 P1 119.56(11) . . ?
C121 N122 C123 116.82(14) . . ?
N122 C123 C124 123.56(17) . . ?
N122 C123 H123 118.2 . . ?
C124 C123 H123 118.2 . . ?
C123 C124 C125 118.95(16) . . ?
C123 C124 H124 120.5 . . ?
C125 C124 H124 120.5 . . ?
C124 C125 C126 118.93(16) . . ?
C124 C125 H125 120.5 . . ?
C126 C125 H125 120.5 . . ?
C125 C126 C121 117.96(16) . . ?
C125 C126 H126 121 . . ?
C121 C126 H126 121 . . ?
C20 C10 P1 109.39(10) . . ?
C20 C10 H10A 109.8 . . ?
P1 C10 H10A 109.8 . . ?
C20 C10 H10B 109.8 . . ?
P1 C10 H10B 109.8 . . ?
H10A C10 H10B 108.2 . . ?
C10 C20 P2 110.85(10) . . ?
C10 C20 H20A 109.5 . . ?
P2 C20 H20A 109.5 . . ?
C10 C20 H20B 109.5 . . ?
P2 C20 H20B 109.5 . . ?
H20A C20 H20B 108.1 . . ?
C20 P2 C211 102.85(7) . . ?
C20 P2 C221 103.64(7) . . ?
C211 P2 C221 102.29(6) . . ?
C20 P2 Cu1 103.33(4) . . ?
C211 P2 Cu1 117.93(4) . . ?
C221 P2 Cu1 124.06(5) . . ?
N212 C211 C216 122.90(13) . . ?
N212 C211 P2 117.59(11) . . ?
C216 C211 P2 119.50(12) . . ?
C213 N212 C211 116.92(15) . . ?
N212 C213 C214 124.17(18) . . ?
N212 C213 H213 117.9 . . ?
C214 C213 H213 117.9 . . ?
C213 C214 C215 118.76(15) . . ?
C213 C214 H214 120.6 . . ?
C215 C214 H214 120.6 . . ?
C214 C215 C216 117.77(17) . . ?
C214 C215 H215 121.1 . . ?
C216 C215 H215 121.1 . . ?
C211 C216 C215 119.46(17) . . ?
C211 C216 H216 120.3 . . ?
C215 C216 H216 120.3 . . ?
N222 C221 C226 123.55(14) . . ?
N222 C221 P2 115.04(11) . . ?
C226 C221 P2 121.16(11) . . ?
C221 N222 C223 117.19(15) . . ?
N222 C223 C224 123.79(18) . . ?
N222 C223 H223 118.1 . . ?
C224 C223 H223 118.1 . . ?
C225 C224 C223 117.96(16) . . ?
C225 C224 H224 121 . . ?
C223 C224 H224 121 . . ?
C224 C225 C226 119.51(15) . . ?
C224 C225 H225 120.2 . . ?
C226 C225 H225 120.2 . . ?
C225 C226 C221 117.97(15) . . ?
C225 C226 H226 121 . . ?
C221 C226 H226 121 . . ?
C321 P3 C311 103.14(6) . . ?
C321 P3 C30 100.67(6) . . ?
C311 P3 C30 96.76(6) . . ?
C321 P3 Cu1 118.06(5) . . ?
C311 P3 Cu1 114.36(4) . . ?
C30 P3 Cu1 120.44(4) . . ?
N312 C311 C316 123.35(13) . . ?
N312 C311 P3 111.18(9) . . ?
C316 C311 P3 125.45(11) . . ?
C313 N312 C311 117.15(13) . . ?
N312 C313 C314 123.76(17) . . ?
N312 C313 H313 118.1 . . ?
C314 C313 H313 118.1 . . ?
C315 C314 C313 118.26(16) . . ?
C315 C314 H314 120.9 . . ?
C313 C314 H314 120.9 . . ?
C314 C315 C316 119.24(14) . . ?
C314 C315 H315 120.4 . . ?
C316 C315 H315 120.4 . . ?
C311 C316 C315 118.22(14) . . ?
C311 C316 H316 120.9 . . ?
C315 C316 H316 120.9 . . ?
N322 C321 C326 122.81(12) . . ?
N322 C321 P3 116.10(11) . . ?
C326 C321 P3 121.09(11) . . ?
C323 N322 C321 117.25(15) . . ?
N322 C323 C324 123.15(17) . . ?
N322 C323 H323 118.4 . . ?
C324 C323 H323 118.4 . . ?
C325 C324 C323 118.85(15) . . ?
C325 C324 H324 120.6 . . ?
C323 C324 H324 120.6 . . ?
C324 C325 C326 119.05(18) . . ?
C324 C325 H325 120.5 . . ?
C326 C325 H325 120.5 . . ?
C321 C326 C325 118.88(16) . . ?
C321 C326 H326 120.6 . . ?
C325 C326 H326 120.6 . . ?
C40 C30 P3 115.83(9) . . ?
C40 C30 H30A 108.3 . . ?
P3 C30 H30A 108.3 . . ?
C40 C30 H30B 108.3 . . ?
P3 C30 H30B 108.3 . . ?
H30A C30 H30B 107.4 . . ?
C30 C40 P4 109.72(9) . . ?
C30 C40 H40A 109.7 . . ?
P4 C40 H40A 109.7 . . ?
C30 C40 H40B 109.7 . . ?
P4 C40 H40B 109.7 . . ?
H40A C40 H40B 108.2 . . ?
C421 P4 C40 104.02(6) . . ?
C421 P4 C411 100.66(6) . . ?
C40 P4 C411 101.45(6) . . ?
C421 P4 Cu1 114.25(5) . 2_666 ?
C40 P4 Cu1 115.87(4) . 2_666 ?
C411 P4 Cu1 118.34(4) . 2_666 ?
N412 C411 C416 122.75(13) . . ?
N412 C411 P4 116.56(10) . . ?
C416 C411 P4 120.68(11) . . ?
C411 N412 C413 117.90(14) . . ?
N412 C413 C414 123.64(17) . . ?
N412 C413 H413 118.2 . . ?
C414 C413 H413 118.2 . . ?
C415 C414 C413 118.44(16) . . ?
C415 C414 H414 120.8 . . ?
C413 C414 H414 120.8 . . ?
C414 C415 C416 119.10(15) . . ?
C414 C415 H415 120.5 . . ?
C416 C415 H415 120.5 . . ?
C411 C416 C415 118.12(15) . . ?
C411 C416 H416 120.9 . . ?
C415 C416 H416 120.9 . . ?
N422 C421 C426 122.42(13) . . ?
N422 C421 P4 113.86(9) . . ?
C426 C421 P4 123.72(11) . . ?
C423 N422 C421 117.54(12) . . ?
N422 C423 C424 123.59(15) . . ?
N422 C423 H423 118.2 . . ?
C424 C423 H423 118.2 . . ?
C425 C424 C423 118.33(15) . . ?
C425 C424 H424 120.8 . . ?
C423 C424 H424 120.8 . . ?
C424 C425 C426 119.39(14) . . ?
C424 C425 H425 120.3 . . ?
C426 C425 H425 120.3 . . ?
C425 C426 C421 118.72(14) . . ?
C425 C426 H426 120.6 . . ?
C421 C426 H426 120.6 . . ?
N101 C101 C102 179.3(5) . . ?
C101 C102 H10C 109.5 . . ?
C101 C102 H10D 109.5 . . ?
H10C C102 H10D 109.5 . . ?
C101 C102 H10E 109.5 . . ?
H10C C102 H10E 109.5 . . ?
H10D C102 H10E 109.5 . . ?
N201 C201 C202 175.5(3) . . ?

loop_
_geom_bond_atom_site_label_1
_geom_bond_atom_site_label_2
_geom_bond_distance
_geom_bond_site_symmetry_2
_geom_bond_publ_flag
Cu1 P4 2.2740(4) 2_666 ?
Cu1 P3 2.2818(4) . ?
Cu1 P1 2.3184(4) . ?
Cu1 P2 2.3212(4) . ?
P1 C111 1.8318(14) . ?
P1 C10 1.8340(15) . ?
P1 C121 1.8465(13) . ?
C111 N112 1.339(2) . ?
C111 C116 1.394(2) . ?
N112 C113 1.348(2) . ?
C113 C114 1.378(3) . ?
C113 H113 0.95 . ?
C114 C115 1.356(4) . ?
C114 H114 0.95 . ?
C115 C116 1.394(3) . ?
C115 H115 0.95 . ?
C116 H116 0.95 . ?
C121 N122 1.341(2) . ?
C121 C126 1.397(2) . ?
N122 C123 1.347(2) . ?
C123 C124 1.380(3) . ?
C123 H123 0.95 . ?
C124 C125 1.385(3) . ?
C124 H124 0.95 . ?
C125 C126 1.391(2) . ?
C125 H125 0.95 . ?
C126 H126 0.95 . ?
C10 C20 1.531(2) . ?
C10 H10A 0.99 . ?
C10 H10B 0.99 . ?
C20 P2 1.8332(16) . ?
C20 H20A 0.99 . ?
C20 H20B 0.99 . ?
P2 C211 1.8379(14) . ?
P2 C221 1.8382(14) . ?
C211 N212 1.340(2) . ?
C211 C216 1.385(2) . ?
N212 C213 1.339(2) . ?
C213 C214 1.378(3) . ?
C213 H213 0.95 . ?
C214 C215 1.388(3) . ?
C214 H214 0.95 . ?
C215 C216 1.393(2) . ?
C215 H215 0.95 . ?
C216 H216 0.95 . ?
C221 N222 1.328(2) . ?
C221 C226 1.396(2) . ?
N222 C223 1.351(3) . ?
C223 C224 1.387(3) . ?
C223 H223 0.95 . ?
C224 C225 1.379(3) . ?
C224 H224 0.95 . ?
C225 C226 1.394(2) . ?
C225 H225 0.95 . ?
C226 H226 0.95 . ?
P3 C321 1.8352(13) . ?
P3 C311 1.8371(13) . ?
P3 C30 1.8513(12) . ?
C311 N312 1.3453(19) . ?
C311 C316 1.3880(18) . ?
N312 C313 1.340(2) . ?
C313 C314 1.393(2) . ?
C313 H313 0.95 . ?
C314 C315 1.378(3) . ?
C314 H314 0.95 . ?
C315 C316 1.399(2) . ?
C315 H315 0.95 . ?
C316 H316 0.95 . ?
C321 N322 1.3553(19) . ?
C321 C326 1.378(2) . ?
N322 C323 1.3381(19) . ?
C323 C324 1.401(3) . ?
C323 H323 0.95 . ?
C324 C325 1.360(3) . ?
C324 H324 0.95 . ?
C325 C326 1.399(2) . ?
C325 H325 0.95 . ?
C326 H326 0.95 . ?
C30 C40 1.5225(16) . ?
C30 H30A 0.99 . ?
C30 H30B 0.99 . ?
C40 P4 1.8392(13) . ?
C40 H40A 0.99 . ?
C40 H40B 0.99 . ?
P4 C421 1.8350(13) . ?
P4 C411 1.8392(13) . ?
P4 Cu1 2.2740(4) 2_666 ?
C411 N412 1.337(2) . ?
C411 C416 1.3921(19) . ?
N412 C413 1.338(2) . ?
C413 C414 1.381(3) . ?
C413 H413 0.95 . ?
C414 C415 1.377(3) . ?
C414 H414 0.95 . ?
C415 C416 1.404(2) . ?
C415 H415 0.95 . ?
C416 H416 0.95 . ?
C421 N422 1.3475(19) . ?
C421 C426 1.3976(18) . ?
N422 C423 1.345(2) . ?
C423 C424 1.390(2) . ?
C423 H423 0.95 . ?
C424 C425 1.376(3) . ?
C424 H424 0.95 . ?
C425 C426 1.390(2) . ?
C425 H425 0.95 . ?
C426 H426 0.95 . ?
N101 C101 1.125(4) . ?
C101 C102 1.441(4) . ?
C102 H10C 0.98 . ?
C102 H10D 0.98 . ?
C102 H10E 0.98 . ?
N201 C201 1.212(3) . ?
C201 C202 1.504(4) . ?
C202 H20C 0.98 . ?
C202 H20D 0.98 . ?
C202 H20E 0.98 . ?

loop_
_geom_torsion_atom_site_label_1
_geom_torsion_atom_site_label_2
_geom_torsion_atom_site_label_3
_geom_torsion_atom_site_label_4
_geom_torsion
_geom_torsion_site_symmetry_1
_geom_torsion_site_symmetry_2
_geom_torsion_site_symmetry_3
_geom_torsion_site_symmetry_4
_geom_torsion_publ_flag
P4 Cu1 P1 C111 -118.50(6) 2_666 . . . ?
P3 Cu1 P1 C111 9.27(6) . . . . ?
P2 Cu1 P1 C111 130.25(6) . . . . ?
P4 Cu1 P1 C10 122.87(5) 2_666 . . . ?
P3 Cu1 P1 C10 -109.36(5) . . . . ?
P2 Cu1 P1 C10 11.62(5) . . . . ?
P4 Cu1 P1 C121 8.89(5) 2_666 . . . ?
P3 Cu1 P1 C121 136.66(5) . . . . ?
P2 Cu1 P1 C121 -102.36(5) . . . . ?
C10 P1 C111 N112 176.23(11) . . . . ?
C121 P1 C111 N112 -78.28(12) . . . . ?
Cu1 P1 C111 N112 57.59(12) . . . . ?
C10 P1 C111 C116 -6.55(14) . . . . ?
C121 P1 C111 C116 98.94(13) . . . . ?
Cu1 P1 C111 C116 -125.20(12) . . . . ?
C116 C111 N112 C113 -1.4(2) . . . . ?
P1 C111 N112 C113 175.85(13) . . . . ?
C111 N112 C113 C114 0.8(3) . . . . ?
N112 C113 C114 C115 -0.5(3) . . . . ?
C113 C114 C115 C116 0.7(3) . . . . ?
N112 C111 C116 C115 1.7(2) . . . . ?
P1 C111 C116 C115 -175.26(13) . . . . ?
C114 C115 C116 C111 -1.3(3) . . . . ?
C111 P1 C121 N122 -111.47(12) . . . . ?
C10 P1 C121 N122 -4.42(12) . . . . ?
Cu1 P1 C121 N122 110.58(11) . . . . ?
C111 P1 C121 C126 68.80(13) . . . . ?
C10 P1 C121 C126 175.85(12) . . . . ?
Cu1 P1 C121 C126 -69.14(12) . . . . ?
C126 C121 N122 C123 1.9(2) . . . . ?
P1 C121 N122 C123 -177.82(12) . . . . ?
C121 N122 C123 C124 -0.8(2) . . . . ?
N122 C123 C124 C125 -0.8(3) . . . . ?
C123 C124 C125 C126 1.3(3) . . . . ?
C124 C125 C126 C121 -0.3(2) . . . . ?
N122 C121 C126 C125 -1.4(2) . . . . ?
P1 C121 C126 C125 178.34(12) . . . . ?
C111 P1 C10 C20 -171.44(10) . . . . ?
C121 P1 C10 C20 85.55(10) . . . . ?
Cu1 P1 C10 C20 -40.39(10) . . . . ?
P1 C10 C20 P2 55.54(11) . . . . ?
C10 C20 P2 C211 80.91(10) . . . . ?
C10 C20 P2 C221 -172.83(10) . . . . ?
C10 C20 P2 Cu1 -42.30(10) . . . . ?
P4 Cu1 P2 C20 -103.58(5) 2_666 . . . ?
P3 Cu1 P2 C20 129.35(5) . . . . ?
P1 Cu1 P2 C20 13.10(5) . . . . ?
P4 Cu1 P2 C211 143.82(6) 2_666 . . . ?
P3 Cu1 P2 C211 16.75(6) . . . . ?
P1 Cu1 P2 C211 -99.50(6) . . . . ?
P4 Cu1 P2 C221 13.34(6) 2_666 . . . ?
P3 Cu1 P2 C221 -113.73(6) . . . . ?
P1 Cu1 P2 C221 130.03(6) . . . . ?
C20 P2 C211 N212 24.91(12) . . . . ?
C221 P2 C211 N212 -82.39(12) . . . . ?
Cu1 P2 C211 N212 137.77(9) . . . . ?
C20 P2 C211 C216 -154.74(12) . . . . ?
C221 P2 C211 C216 97.96(13) . . . . ?
Cu1 P2 C211 C216 -41.87(13) . . . . ?
C216 C211 N212 C213 1.8(2) . . . . ?
P2 C211 N212 C213 -177.83(12) . . . . ?
C211 N212 C213 C214 -1.2(2) . . . . ?
N212 C213 C214 C215 0.1(3) . . . . ?
C213 C214 C215 C216 0.5(3) . . . . ?
N212 C211 C216 C215 -1.3(2) . . . . ?
P2 C211 C216 C215 178.33(13) . . . . ?
C214 C215 C216 C211 0.1(3) . . . . ?
C20 P2 C221 N222 -144.89(13) . . . . ?
C211 P2 C221 N222 -38.21(15) . . . . ?
Cu1 P2 C221 N222 98.34(13) . . . . ?
C20 P2 C221 C226 40.73(14) . . . . ?
C211 P2 C221 C226 147.42(13) . . . . ?
Cu1 P2 C221 C226 -76.04(14) . . . . ?
C226 C221 N222 C223 0.6(3) . . . . ?
P2 C221 N222 C223 -173.65(16) . . . . ?
C221 N222 C223 C224 -0.1(3) . . . . ?
N222 C223 C224 C225 -1.2(3) . . . . ?
C223 C224 C225 C226 1.9(3) . . . . ?
C224 C225 C226 C221 -1.5(3) . . . . ?
N222 C221 C226 C225 0.2(3) . . . . ?
P2 C221 C226 C225 174.10(13) . . . . ?
P4 Cu1 P3 C321 172.78(4) 2_666 . . . ?
P1 Cu1 P3 C321 41.73(5) . . . . ?
P2 Cu1 P3 C321 -59.78(5) . . . . ?
P4 Cu1 P3 C311 -65.61(5) 2_666 . . . ?
P1 Cu1 P3 C311 163.34(5) . . . . ?
P2 Cu1 P3 C311 61.83(5) . . . . ?
P4 Cu1 P3 C30 48.96(5) 2_666 . . . ?
P1 Cu1 P3 C30 -82.09(5) . . . . ?
P2 Cu1 P3 C30 176.40(5) . . . . ?
C321 P3 C311 N312 -165.42(10) . . . . ?
C30 P3 C311 N312 -62.76(11) . . . . ?
Cu1 P3 C311 N312 65.09(11) . . . . ?
C321 P3 C311 C316 13.00(13) . . . . ?
C30 P3 C311 C316 115.66(12) . . . . ?
Cu1 P3 C311 C316 -116.49(11) . . . . ?
C316 C311 N312 C313 -1.7(2) . . . . ?
P3 C311 N312 C313 176.81(13) . . . . ?
C311 N312 C313 C314 1.3(3) . . . . ?
N312 C313 C314 C315 -0.2(3) . . . . ?
C313 C314 C315 C316 -0.5(3) . . . . ?
N312 C311 C316 C315 1.0(2) . . . . ?
P3 C311 C316 C315 -177.28(11) . . . . ?
C314 C315 C316 C311 0.2(2) . . . . ?
C311 P3 C321 N322 57.75(11) . . . . ?
C30 P3 C321 N322 -41.85(11) . . . . ?
Cu1 P3 C321 N322 -175.06(8) . . . . ?
C311 P3 C321 C326 -122.94(11) . . . . ?
C30 P3 C321 C326 137.45(11) . . . . ?
Cu1 P3 C321 C326 4.25(12) . . . . ?
C326 C321 N322 C323 0.3(2) . . . . ?
P3 C321 N322 C323 179.54(11) . . . . ?
C321 N322 C323 C324 -0.6(2) . . . . ?
N322 C323 C324 C325 0.8(3) . . . . ?
C323 C324 C325 C326 -0.6(3) . . . . ?
N322 C321 C326 C325 -0.1(2) . . . . ?
P3 C321 C326 C325 -179.35(12) . . . . ?
C324 C325 C326 C321 0.3(2) . . . . ?
C321 P3 C30 C40 -59.87(10) . . . . ?
C311 P3 C30 C40 -164.66(9) . . . . ?
Cu1 P3 C30 C40 71.88(9) . . . . ?
P3 C30 C40 P4 -178.57(6) . . . . ?
C30 C40 P4 C421 -66.69(9) . . . . ?
C30 C40 P4 C411 -170.87(8) . . . . ?
C30 C40 P4 Cu1 59.59(9) . . . 2_666 ?
C421 P4 C411 N412 -53.38(14) . . . . ?
C40 P4 C411 N412 53.45(14) . . . . ?
Cu1 P4 C411 N412 -178.58(11) 2_666 . . . ?
C421 P4 C411 C416 125.66(13) . . . . ?
C40 P4 C411 C416 -127.50(13) . . . . ?
Cu1 P4 C411 C416 0.46(15) 2_666 . . . ?
C416 C411 N412 C413 1.3(3) . . . . ?
P4 C411 N412 C413 -179.73(15) . . . . ?
C411 N412 C413 C414 -2.4(3) . . . . ?
N412 C413 C414 C415 1.7(3) . . . . ?
C413 C414 C415 C416 0.3(3) . . . . ?
N412 C411 C416 C415 0.6(3) . . . . ?
P4 C411 C416 C415 -178.41(14) . . . . ?
C414 C415 C416 C411 -1.3(3) . . . . ?
C40 P4 C421 N422 156.67(9) . . . . ?
C411 P4 C421 N422 -98.54(10) . . . . ?
Cu1 P4 C421 N422 29.38(10) 2_666 . . . ?
C40 P4 C421 C426 -24.00(12) . . . . ?
C411 P4 C421 C426 80.78(12) . . . . ?
Cu1 P4 C421 C426 -151.29(10) 2_666 . . . ?
C426 C421 N422 C423 -0.07(19) . . . . ?
P4 C421 N422 C423 179.27(10) . . . . ?
C421 N422 C423 C424 0.1(2) . . . . ?
N422 C423 C424 C425 0.5(2) . . . . ?
C423 C424 C425 C426 -1.1(2) . . . . ?
C424 C425 C426 C421 1.1(2) . . . . ?
N422 C421 C426 C425 -0.5(2) . . . . ?
P4 C421 C426 C425 -179.81(11) . . . . ?
